data_7020757
loop_
_publ_author_name
'Fanjul, Tamara'
'Eastham, Graham'
'Floure, Joelle'
'Forrest, Sebastian J. K.'
'Haddow, Mairi F.'
'Hamilton, Alex'
'Pringle, Paul G.'
'Orpen, A. Guy'
'Waugh, Mark'

_publ_section_title
;
 Interplay of bite angle and cone angle effects. A comparison between
 o-C6H4(CH2PR2)(PR'2) and o-C6H4(CH2PR2)(CH2PR'2) as ligands for
 Pd-catalysed ethene hydromethoxycarbonylation.
;
_journal_issue 1
_journal_name_full 'Dalton transactions (Cambridge, England : 2003)'
_journal_page_first 100
_journal_page_last 115
_journal_paper_doi 10.1039/c2dt31913f
_journal_volume 42
_journal_year 2013
_chemical_formula_moiety 'C26 H43 Cl O3 P2 Pt'
_chemical_formula_sum 'C26 H43 Cl O3 P2 Pt'
_chemical_formula_weight 696.07
_chemical_name_systematic
;
?
;
_space_group_IT_number 14
_symmetry_cell_setting monoclinic
_symmetry_space_group_name_Hall '-P 2ybc'
_symmetry_space_group_name_H-M 'P 1 21/c 1'
_atom_sites_solution_hydrogens geom
_atom_sites_solution_primary direct
_atom_sites_solution_secondary difmap
_audit_creation_method SHELXL-97
_cell_angle_alpha 90.00
_cell_angle_beta 102.379(1)
_cell_angle_gamma 90.00
_cell_formula_units_Z 4
_cell_length_a 11.0658(1)
_cell_length_b 14.8858(1)
_cell_length_c 17.0888(2)
_cell_measurement_reflns_used 61490
_cell_measurement_temperature 173(2)
_cell_measurement_theta_max 30.000
_cell_measurement_theta_min 2.0104
_cell_volume 2749.48(5)
_computing_cell_refinement 'CrysAlis CCD, Ox Diff Ltd. V 1.171.32.5'
_computing_data_collection 'CrysAlis RED, Ox Diff Ltd. V 1.171.32.5'
_computing_data_reduction 'CrysAlis CCD, Ox Diff Ltd. V 1.171.32.5'
_computing_structure_refinement 'SHELXL-97 (Sheldrick, 1997)'
_computing_structure_solution 'SHELXS-97 (Sheldrick, 1990)'
_diffrn_ambient_temperature 173(2)
_diffrn_detector_area_resol_mean 10.4752
_diffrn_measured_fraction_theta_full 0.997
_diffrn_measured_fraction_theta_max 0.997
_diffrn_measurement_device_type 'Oxford Diff - Gemini'
_diffrn_measurement_method w/scans
_diffrn_radiation_monochromator graphite
_diffrn_radiation_source 'fine-focus sealed tube'
_diffrn_radiation_type MoK\a
_diffrn_radiation_wavelength 0.71073
_diffrn_reflns_av_R_equivalents 0.0468
_diffrn_reflns_av_sigmaI/netI 0.0286
_diffrn_reflns_limit_h_max 15
_diffrn_reflns_limit_h_min -15
_diffrn_reflns_limit_k_max 20
_diffrn_reflns_limit_k_min -20
_diffrn_reflns_limit_l_max 24
_diffrn_reflns_limit_l_min -24
_diffrn_reflns_number 140525
_diffrn_reflns_theta_full 30.11
_diffrn_reflns_theta_max 30.11
_diffrn_reflns_theta_min 2.43
_exptl_absorpt_coefficient_mu 5.342
_exptl_absorpt_correction_T_max 1.0000
_exptl_absorpt_correction_T_min 0.67357
_exptl_absorpt_correction_type multi-scan
_exptl_absorpt_process_details
;
CrysAlis RED, Oxford Diffraction Ltd.,
Version 1.171.32.5 (release 08-05-2007 CrysAlis171 .NET)
(compiled May 8 2007,13:10:02)
Numerical absorption correction based on gaussian integration over
a multifaceted crystal model
;
_exptl_crystal_colour colourless
_exptl_crystal_density_diffrn 1.682
_exptl_crystal_density_method 'not measured'
_exptl_crystal_description block
_exptl_crystal_F_000 1392
_exptl_crystal_size_max 0.27
_exptl_crystal_size_mid 0.21
_exptl_crystal_size_min 0.19
_refine_diff_density_max 3.137
_refine_diff_density_min -0.947
_refine_diff_density_rms 0.125
_refine_ls_extinction_method none
_refine_ls_goodness_of_fit_ref 1.094
_refine_ls_hydrogen_treatment constr
_refine_ls_matrix_type full
_refine_ls_number_parameters 318
_refine_ls_number_reflns 8071
_refine_ls_number_restraints 0
_refine_ls_restrained_S_all 1.094
_refine_ls_R_factor_all 0.0348
_refine_ls_R_factor_gt 0.0243
_refine_ls_shift/su_max 0.001
_refine_ls_shift/su_mean 0.000
_refine_ls_structure_factor_coef Fsqd
_refine_ls_weighting_details 'calc w=1/[\s^2^(Fo^2^)+(0.0370P)^2^+0.0000P] where P=(Fo^2^+2Fc^2^)/3'
_refine_ls_weighting_scheme calc
_refine_ls_wR_factor_gt 0.0590
_refine_ls_wR_factor_ref 0.0637
_reflns_number_gt 6276
_reflns_number_total 8071
_reflns_threshold_expression >2sigma(I)
_cod_data_source_file c2dt31913f.txt
_cod_data_source_block 4b
_cod_original_cell_volume 2749.48(4)
_cod_original_sg_symbol_H-M P21/c
_cod_database_code 7020757

loop_
_symmetry_equiv_pos_as_xyz
'x, y, z'
'-x, y+1/2, -z+1/2'
'-x, -y, -z'
'x, -y-1/2, z-1/2'

loop_
_atom_site_label
_atom_site_type_symbol
_atom_site_fract_x
_atom_site_fract_y
_atom_site_fract_z
_atom_site_U_iso_or_equiv
_atom_site_adp_type
_atom_site_occupancy
_atom_site_symmetry_multiplicity
_atom_site_calc_flag
_atom_site_refinement_flags
Pt1 Pt 0.327825(9) 0.202423(6) 0.240097(6) 0.01594(4) Uani 1 1 d .
P1 P 0.45799(6) 0.28193(4) 0.33276(4) 0.01437(14) Uani 1 1 d .
P2 P 0.17845(6) 0.31632(4) 0.20912(4) 0.01293(13) Uani 1 1 d .
Cl1A Cl 0.2432(3) 0.1052(2) 0.13106(18) 0.0373(6) Uani 0.85 1 d P
Cl1B Cl 0.2259(19) 0.0954(13) 0.1534(10) 0.032(3) Uani 0.15 1 d P
O1 O -0.07527(16) 0.34638(12) 0.16457(11) 0.0164(4) Uani 1 1 d .
O2 O -0.07715(16) 0.38034(12) 0.02995(10) 0.0162(4) Uani 1 1 d .
O3 O 0.13807(16) 0.35653(12) 0.05109(10) 0.0156(4) Uani 1 1 d .
C2 C 0.4107(2) 0.40137(17) 0.32712(16) 0.0175(5) Uani 1 1 d .
H2A H 0.4718 0.4350 0.3651 0.021 Uiso 1 1 calc R
H2B H 0.4126 0.4235 0.2740 0.021 Uiso 1 1 calc R
C3 C 0.2850(2) 0.42120(17) 0.34351(16) 0.0173(5) Uani 1 1 d .
C8 C 0.2786(3) 0.47895(19) 0.40711(17) 0.0230(6) Uani 1 1 d .
H8 H 0.3512 0.5046 0.4360 0.028 Uiso 1 1 calc R
C7 C 0.1680(3) 0.4992(2) 0.42860(17) 0.0246(6) Uani 1 1 d .
H7 H 0.1670 0.5374 0.4715 0.029 Uiso 1 1 calc R
C6 C 0.0593(3) 0.46247(19) 0.38591(16) 0.0206(6) Uani 1 1 d .
H6 H -0.0154 0.4747 0.4003 0.025 Uiso 1 1 calc R
C5 C 0.0630(2) 0.40717(18) 0.32150(15) 0.0164(5) Uani 1 1 d .
H5 H -0.0107 0.3830 0.2926 0.020 Uiso 1 1 calc R
C4 C 0.1740(2) 0.38613(17) 0.29803(15) 0.0145(5) Uani 1 1 d .
C17 C 0.1640(2) 0.40382(17) 0.12645(15) 0.0147(5) Uani 1 1 d .
C23 C 0.2820(2) 0.45573(18) 0.12715(16) 0.0177(5) Uani 1 1 d .
H23A H 0.3478 0.4145 0.1248 0.026 Uiso 1 1 calc R
H23B H 0.3033 0.4905 0.1755 0.026 Uiso 1 1 calc R
H23C H 0.2698 0.4951 0.0817 0.026 Uiso 1 1 calc R
C18 C 0.0560(2) 0.46607(17) 0.12932(15) 0.0152(5) Uani 1 1 d .
H18A H 0.0665 0.4915 0.1826 0.018 Uiso 1 1 calc R
H18B H 0.0554 0.5151 0.0918 0.018 Uiso 1 1 calc R
C19 C -0.0665(2) 0.41651(18) 0.10847(15) 0.0157(5) Uani 1 1 d .
C24 C -0.1767(2) 0.47688(19) 0.10692(17) 0.0213(6) Uani 1 1 d .
H24A H -0.1753 0.5255 0.0702 0.032 Uiso 1 1 calc R
H24B H -0.1733 0.5006 0.1596 0.032 Uiso 1 1 calc R
H24C H -0.2515 0.4430 0.0900 0.032 Uiso 1 1 calc R
C22 C 0.0185(2) 0.31536(17) 0.02882(16) 0.0156(5) Uani 1 1 d .
C26 C 0.0068(3) 0.28546(18) -0.05667(16) 0.0196(6) Uani 1 1 d .
H26A H 0.0193 0.3360 -0.0890 0.029 Uiso 1 1 calc R
H26B H -0.0743 0.2610 -0.0765 0.029 Uiso 1 1 calc R
H26C H 0.0679 0.2404 -0.0591 0.029 Uiso 1 1 calc R
C21 C 0.0051(2) 0.23968(18) 0.08481(15) 0.0160(5) Uani 1 1 d .
H21A H 0.0691 0.1953 0.0845 0.019 Uiso 1 1 calc R
H21B H -0.0746 0.2108 0.0666 0.019 Uiso 1 1 calc R
C20 C 0.0153(2) 0.27490(18) 0.16983(16) 0.0152(5) Uani 1 1 d .
C25 C -0.0193(3) 0.20249(18) 0.22298(17) 0.0194(6) Uani 1 1 d .
H25A H -0.0017 0.2229 0.2775 0.029 Uiso 1 1 calc R
H25B H 0.0278 0.1492 0.2188 0.029 Uiso 1 1 calc R
H25C H -0.1060 0.1893 0.2064 0.029 Uiso 1 1 calc R
C13 C 0.4725(3) 0.25050(19) 0.44203(17) 0.0222(6) Uani 1 1 d .
C14 C 0.3428(3) 0.2213(2) 0.4502(2) 0.0315(7) Uani 1 1 d .
H14A H 0.3214 0.1657 0.4220 0.047 Uiso 1 1 calc R
H14B H 0.2838 0.2667 0.4278 0.047 Uiso 1 1 calc R
H14C H 0.3419 0.2131 0.5058 0.047 Uiso 1 1 calc R
C15 C 0.5131(3) 0.3307(2) 0.49909(18) 0.0297(7) Uani 1 1 d .
H15A H 0.4512 0.3768 0.4883 0.045 Uiso 1 1 calc R
H15B H 0.5903 0.3540 0.4908 0.045 Uiso 1 1 calc R
H15C H 0.5230 0.3109 0.5536 0.045 Uiso 1 1 calc R
C16 C 0.5649(3) 0.1747(2) 0.47263(19) 0.0339(8) Uani 1 1 d .
H16A H 0.5649 0.1624 0.5278 0.051 Uiso 1 1 calc R
H16B H 0.6463 0.1927 0.4679 0.051 Uiso 1 1 calc R
H21C H 0.5412 0.1215 0.4413 0.051 Uiso 1 1 calc R
C9 C 0.6151(2) 0.29166(18) 0.30560(17) 0.0186(6) Uani 1 1 d .
C11 C 0.7026(3) 0.3546(2) 0.36214(19) 0.0267(7) Uani 1 1 d .
H11A H 0.7208 0.3295 0.4151 0.040 Uiso 1 1 calc R
H11B H 0.6639 0.4121 0.3632 0.040 Uiso 1 1 calc R
H11C H 0.7779 0.3615 0.3435 0.040 Uiso 1 1 calc R
C12 C 0.6790(3) 0.20053(18) 0.30366(19) 0.0222(6) Uani 1 1 d .
H12A H 0.7581 0.2093 0.2903 0.033 Uiso 1 1 calc R
H12B H 0.6287 0.1627 0.2641 0.033 Uiso 1 1 calc R
H12C H 0.6901 0.1725 0.3553 0.033 Uiso 1 1 calc R
C10 C 0.5921(3) 0.3297(2) 0.21967(18) 0.0258(6) Uani 1 1 d .
H10A H 0.5603 0.3897 0.2193 0.039 Uiso 1 1 calc R
H10B H 0.5332 0.2925 0.1847 0.039 Uiso 1 1 calc R
H10C H 0.6685 0.3304 0.2016 0.039 Uiso 1 1 calc R
C1 C 0.4292(2) 0.08340(17) 0.28044(17) 0.0179(6) Uani 1 1 d .
H1A H 0.4918 0.0967 0.3272 0.027 Uiso 1 1 calc R
H1B H 0.4674 0.0611 0.2389 0.027 Uiso 1 1 calc R
H1C H 0.3739 0.0387 0.2933 0.027 Uiso 1 1 calc R

loop_
_atom_site_aniso_label
_atom_site_aniso_U_11
_atom_site_aniso_U_22
_atom_site_aniso_U_33
_atom_site_aniso_U_23
_atom_site_aniso_U_13
_atom_site_aniso_U_12
Pt1 0.01213(5) 0.01211(6) 0.02301(6) -0.00264(4) 0.00254(4) -0.00040(4)
P1 0.0114(3) 0.0146(3) 0.0165(3) 0.0011(2) 0.0016(3) 0.0000(2)
P2 0.0115(3) 0.0140(3) 0.0130(3) -0.0003(2) 0.0019(2) -0.0004(2)
Cl1A 0.0313(11) 0.0288(12) 0.0436(15) -0.0201(10) -0.0099(8) 0.0095(8)
Cl1B 0.027(5) 0.017(4) 0.044(8) -0.014(5) -0.009(5) -0.001(3)
O1 0.0148(9) 0.0185(10) 0.0163(9) 0.0021(7) 0.0044(7) 0.0008(7)
O2 0.0153(9) 0.0210(10) 0.0114(9) -0.0012(7) 0.0004(7) 0.0022(8)
O3 0.0164(9) 0.0182(9) 0.0127(9) -0.0021(7) 0.0043(7) -0.0030(7)
C2 0.0189(13) 0.0123(12) 0.0200(13) -0.0021(10) 0.0011(11) -0.0021(10)
C3 0.0176(13) 0.0128(12) 0.0203(14) 0.0019(10) 0.0014(11) 0.0027(10)
C8 0.0236(15) 0.0201(14) 0.0210(14) -0.0049(11) -0.0048(12) 0.0018(12)
C7 0.0307(16) 0.0219(15) 0.0193(14) -0.0065(11) 0.0013(12) 0.0066(13)
C6 0.0235(14) 0.0231(15) 0.0164(13) 0.0008(11) 0.0069(11) 0.0060(12)
C5 0.0163(12) 0.0190(13) 0.0123(12) -0.0006(10) -0.0005(10) 0.0015(10)
C4 0.0190(13) 0.0111(12) 0.0126(12) 0.0029(10) 0.0014(10) 0.0021(10)
C17 0.0150(12) 0.0161(13) 0.0124(12) -0.0008(10) 0.0014(10) -0.0012(10)
C23 0.0184(13) 0.0169(13) 0.0169(13) 0.0026(10) 0.0019(11) -0.0042(11)
C18 0.0190(13) 0.0142(12) 0.0119(12) 0.0008(10) 0.0020(10) 0.0012(10)
C19 0.0170(13) 0.0163(13) 0.0129(12) 0.0014(10) 0.0014(10) 0.0027(10)
C24 0.0190(13) 0.0244(15) 0.0203(14) 0.0023(11) 0.0035(11) 0.0080(11)
C22 0.0132(12) 0.0179(13) 0.0149(13) -0.0022(10) 0.0013(10) -0.0008(10)
C26 0.0164(13) 0.0243(15) 0.0173(14) -0.0042(11) 0.0015(11) -0.0023(11)
C21 0.0151(13) 0.0174(13) 0.0143(13) -0.0026(10) 0.0008(10) -0.0034(10)
C20 0.0139(12) 0.0170(13) 0.0145(13) 0.0006(10) 0.0030(10) -0.0006(10)
C25 0.0144(12) 0.0236(14) 0.0201(14) 0.0014(11) 0.0035(11) -0.0057(11)
C13 0.0214(14) 0.0242(16) 0.0206(14) 0.0040(12) 0.0035(12) 0.0040(12)
C14 0.0319(18) 0.0396(19) 0.0262(17) 0.0047(14) 0.0132(14) -0.0059(14)
C15 0.0319(17) 0.0354(17) 0.0193(15) -0.0005(13) 0.0001(13) 0.0040(15)
C16 0.046(2) 0.0301(17) 0.0254(17) 0.0097(14) 0.0069(15) 0.0098(16)
C9 0.0112(12) 0.0206(14) 0.0237(14) -0.0011(11) 0.0031(11) -0.0031(10)
C11 0.0152(14) 0.0276(16) 0.0363(17) -0.0042(13) 0.0029(12) -0.0051(12)
C12 0.0159(13) 0.0204(14) 0.0318(17) -0.0004(12) 0.0084(12) 0.0020(11)
C10 0.0195(14) 0.0328(16) 0.0270(16) 0.0033(13) 0.0093(12) -0.0003(13)
C1 0.0083(11) 0.0118(12) 0.0309(15) -0.0027(11) -0.0018(11) 0.0020(10)

loop_
_atom_type_symbol
_atom_type_description
_atom_type_scat_dispersion_real
_atom_type_scat_dispersion_imag
_atom_type_scat_source
C C 0.0033 0.0016 'International Tables Vol C Tables 4.2.6.8 and 6.1.1.4'
H H 0.0000 0.0000 'International Tables Vol C Tables 4.2.6.8 and 6.1.1.4'
Cl Cl 0.1484 0.1585 'International Tables Vol C Tables 4.2.6.8 and 6.1.1.4'
O O 0.0106 0.0060 'International Tables Vol C Tables 4.2.6.8 and 6.1.1.4'
P P 0.1023 0.0942 'International Tables Vol C Tables 4.2.6.8 and 6.1.1.4'
Pt Pt -1.7033 8.3905 'International Tables Vol C Tables 4.2.6.8 and 6.1.1.4'

loop_
_geom_angle_atom_site_label_1
_geom_angle_atom_site_label_2
_geom_angle_atom_site_label_3
_geom_angle
C1 Pt1 P1 89.80(7)
C1 Pt1 Cl1B 77.5(5)
P1 Pt1 Cl1B 167.1(5)
C1 Pt1 P2 165.86(8)
P1 Pt1 P2 95.33(2)
Cl1B Pt1 P2 97.5(5)
C1 Pt1 Cl1A 80.78(12)
P1 Pt1 Cl1A 163.50(8)
Cl1B Pt1 Cl1A 11.7(3)
P2 Pt1 Cl1A 97.02(9)
C2 P1 C13 104.57(13)
C2 P1 C9 100.22(12)
C13 P1 C9 111.74(13)
C2 P1 Pt1 109.85(9)
C13 P1 Pt1 118.15(10)
C9 P1 Pt1 110.59(9)
C4 P2 C20 106.46(12)
C4 P2 C17 102.27(11)
C20 P2 C17 92.16(11)
C4 P2 Pt1 111.22(8)
C20 P2 Pt1 114.66(9)
C17 P2 Pt1 127.22(8)
C19 O1 C20 115.48(19)
C19 O2 C22 110.74(18)
C22 O3 C17 116.20(19)
C3 C2 P1 116.16(19)
C3 C2 H2A 108.2
P1 C2 H2A 108.2
C3 C2 H2B 108.2
P1 C2 H2B 108.2
H2A C2 H2B 107.4
C8 C3 C4 118.2(2)
C8 C3 C2 117.9(2)
C4 C3 C2 123.9(2)
C7 C8 C3 122.4(3)
C7 C8 H8 118.8
C3 C8 H8 118.8
C6 C7 C8 119.6(3)
C6 C7 H7 120.2
C8 C7 H7 120.2
C7 C6 C5 119.1(3)
C7 C6 H6 120.4
C5 C6 H6 120.4
C6 C5 C4 122.4(2)
C6 C5 H5 118.8
C4 C5 H5 118.8
C3 C4 C5 118.2(2)
C3 C4 P2 119.2(2)
C5 C4 P2 122.55(19)
O3 C17 C23 105.2(2)
O3 C17 C18 108.6(2)
C23 C17 C18 111.8(2)
O3 C17 P2 107.33(16)
C23 C17 P2 114.08(17)
C18 C17 P2 109.55(17)
C17 C23 H23A 109.5
C17 C23 H23B 109.5
H23A C23 H23B 109.5
C17 C23 H23C 109.5
H23A C23 H23C 109.5
H23B C23 H23C 109.5
C19 C18 C17 111.4(2)
C19 C18 H18A 109.3
C17 C18 H18A 109.3
C19 C18 H18B 109.3
C17 C18 H18B 109.3
H18A C18 H18B 108.0
O2 C19 O1 110.5(2)
O2 C19 C24 107.7(2)
O1 C19 C24 106.0(2)
O2 C19 C18 107.1(2)
O1 C19 C18 112.4(2)
C24 C19 C18 113.1(2)
C19 C24 H24A 109.5
C19 C24 H24B 109.5
H24A C24 H24B 109.5
C19 C24 H24C 109.5
H24A C24 H24C 109.5
H24B C24 H24C 109.5
O3 C22 O2 110.4(2)
O3 C22 C21 111.2(2)
O2 C22 C21 108.8(2)
O3 C22 C26 105.5(2)
O2 C22 C26 107.5(2)
C21 C22 C26 113.3(2)
C22 C26 H26A 109.5
C22 C26 H26B 109.5
H26A C26 H26B 109.5
C22 C26 H26C 109.5
H26A C26 H26C 109.5
H26B C26 H26C 109.5
C22 C21 C20 110.5(2)
C22 C21 H21A 109.5
C20 C21 H21A 109.5
C22 C21 H21B 109.5
C20 C21 H21B 109.5
H21A C21 H21B 108.1
O1 C20 C25 107.4(2)
O1 C20 C21 106.5(2)
C25 C20 C21 110.5(2)
O1 C20 P2 112.16(17)
C25 C20 P2 111.42(18)
C21 C20 P2 108.70(18)
C20 C25 H25A 109.5
C20 C25 H25B 109.5
H25A C25 H25B 109.5
C20 C25 H25C 109.5
H25A C25 H25C 109.5
H25B C25 H25C 109.5
C14 C13 C16 109.2(3)
C14 C13 C15 108.2(3)
C16 C13 C15 105.7(3)
C14 C13 P1 106.0(2)
C16 C13 P1 115.2(2)
C15 C13 P1 112.5(2)
C13 C14 H14A 109.5
C13 C14 H14B 109.5
H14A C14 H14B 109.5
C13 C14 H14C 109.5
H14A C14 H14C 109.5
H14B C14 H14C 109.5
C13 C15 H15A 109.5
C13 C15 H15B 109.5
H15A C15 H15B 109.5
C13 C15 H15C 109.5
H15A C15 H15C 109.5
H15B C15 H15C 109.5
C13 C16 H16A 109.5
C13 C16 H16B 109.5
H16A C16 H16B 109.5
C13 C16 H21C 109.5
H16A C16 H21C 109.5
H16B C16 H21C 109.5
C11 C9 C12 108.8(2)
C11 C9 C10 109.2(2)
C12 C9 C10 106.6(2)
C11 C9 P1 112.4(2)
C12 C9 P1 112.86(18)
C10 C9 P1 106.74(18)
C9 C11 H11A 109.5
C9 C11 H11B 109.5
H11A C11 H11B 109.5
C9 C11 H11C 109.5
H11A C11 H11C 109.5
H11B C11 H11C 109.5
C9 C12 H12A 109.5
C9 C12 H12B 109.5
H12A C12 H12B 109.5
C9 C12 H12C 109.5
H12A C12 H12C 109.5
H12B C12 H12C 109.5
C9 C10 H10A 109.5
C9 C10 H10B 109.5
H10A C10 H10B 109.5
C9 C10 H10C 109.5
H10A C10 H10C 109.5
H10B C10 H10C 109.5
Pt1 C1 H1A 109.5
Pt1 C1 H1B 109.5
H1A C1 H1B 109.5
Pt1 C1 H1C 109.5
H1A C1 H1C 109.5
H1B C1 H1C 109.5

loop_
_geom_bond_atom_site_label_1
_geom_bond_atom_site_label_2
_geom_bond_distance
Pt1 C1 2.131(2)
Pt1 P1 2.2372(7)
Pt1 Cl1B 2.30(2)
Pt1 P2 2.3478(7)
Pt1 Cl1A 2.386(4)
P1 C2 1.850(3)
P1 C13 1.898(3)
P1 C9 1.898(3)
P2 C4 1.850(3)
P2 C20 1.890(3)
P2 C17 1.903(3)
O1 C19 1.435(3)
O1 C20 1.451(3)
O2 C19 1.427(3)
O2 C22 1.437(3)
O3 C22 1.434(3)
O3 C17 1.441(3)
C2 C3 1.506(4)
C2 H2A 0.9700
C2 H2B 0.9700
C3 C8 1.399(4)
C3 C4 1.406(4)
C8 C7 1.384(4)
C8 H8 0.9300
C7 C6 1.379(4)
C7 H7 0.9300
C6 C5 1.382(4)
C6 H6 0.9300
C5 C4 1.407(4)
C5 H5 0.9300
C17 C23 1.515(3)
C17 C18 1.521(3)
C23 H23A 0.9600
C23 H23B 0.9600
C23 H23C 0.9600
C18 C19 1.517(4)
C18 H18A 0.9700
C18 H18B 0.9700
C19 C24 1.510(4)
C24 H24A 0.9600
C24 H24B 0.9600
C24 H24C 0.9600
C22 C21 1.506(4)
C22 C26 1.506(4)
C26 H26A 0.9600
C26 H26B 0.9600
C26 H26C 0.9600
C21 C20 1.526(4)
C21 H21A 0.9700
C21 H21B 0.9700
C20 C25 1.511(4)
C25 H25A 0.9600
C25 H25B 0.9600
C25 H25C 0.9600
C13 C14 1.535(4)
C13 C16 1.538(4)
C13 C15 1.545(4)
C14 H14A 0.9600
C14 H14B 0.9600
C14 H14C 0.9600
C15 H15A 0.9600
C15 H15B 0.9600
C15 H15C 0.9600
C16 H16A 0.9600
C16 H16B 0.9600
C16 H21C 0.9600
C9 C11 1.532(4)
C9 C12 1.533(4)
C9 C10 1.543(4)
C11 H11A 0.9600
C11 H11B 0.9600
C11 H11C 0.9600
C12 H12A 0.9600
C12 H12B 0.9600
C12 H12C 0.9600
C10 H10A 0.9600
C10 H10B 0.9600
C10 H10C 0.9600
C1 H1A 0.9600
C1 H1B 0.9600
C1 H1C 0.9600

loop_
_geom_torsion_atom_site_label_1
_geom_torsion_atom_site_label_2
_geom_torsion_atom_site_label_3
_geom_torsion_atom_site_label_4
_geom_torsion
C1 Pt1 P1 C2 -179.13(12)
Cl1B Pt1 P1 C2 171.4(14)
P2 Pt1 P1 C2 -12.33(10)
Cl1A Pt1 P1 C2 126.0(3)
C1 Pt1 P1 C13 -59.36(13)
Cl1B Pt1 P1 C13 -68.9(14)
P2 Pt1 P1 C13 107.44(10)
Cl1A Pt1 P1 C13 -114.2(3)
C1 Pt1 P1 C9 71.16(12)
Cl1B Pt1 P1 C9 61.7(14)
P2 Pt1 P1 C9 -122.04(9)
Cl1A Pt1 P1 C9 16.3(3)
C1 Pt1 P2 C4 78.7(3)
P1 Pt1 P2 C4 -32.19(9)
Cl1B Pt1 P2 C4 147.0(3)
Cl1A Pt1 P2 C4 158.77(11)
C1 Pt1 P2 C20 -42.2(3)
P1 Pt1 P2 C20 -153.03(9)
Cl1B Pt1 P2 C20 26.1(3)
Cl1A Pt1 P2 C20 37.93(11)
C1 Pt1 P2 C17 -155.8(3)
P1 Pt1 P2 C17 93.33(10)
Cl1B Pt1 P2 C17 -87.5(3)
Cl1A Pt1 P2 C17 -75.71(12)
C13 P1 C2 C3 -65.6(2)
C9 P1 C2 C3 178.6(2)
Pt1 P1 C2 C3 62.1(2)
P1 C2 C3 C8 120.7(2)
P1 C2 C3 C4 -60.3(3)
C4 C3 C8 C7 2.9(4)
C2 C3 C8 C7 -178.0(3)
C3 C8 C7 C6 -0.7(4)
C8 C7 C6 C5 -1.1(4)
C7 C6 C5 C4 0.6(4)
C8 C3 C4 C5 -3.3(4)
C2 C3 C4 C5 177.6(2)
C8 C3 C4 P2 175.6(2)
C2 C3 C4 P2 -3.5(4)
C6 C5 C4 C3 1.7(4)
C6 C5 C4 P2 -177.2(2)
C20 P2 C4 C3 175.6(2)
C17 P2 C4 C3 -88.5(2)
Pt1 P2 C4 C3 50.0(2)
C20 P2 C4 C5 -5.6(2)
C17 P2 C4 C5 90.4(2)
Pt1 P2 C4 C5 -131.2(2)
C22 O3 C17 C23 -168.7(2)
C22 O3 C17 C18 -48.9(3)
C22 O3 C17 P2 69.4(2)
C4 P2 C17 O3 -167.15(16)
C20 P2 C17 O3 -59.79(17)
Pt1 P2 C17 O3 63.78(18)
C4 P2 C17 C23 76.7(2)
C20 P2 C17 C23 -175.9(2)
Pt1 P2 C17 C23 -52.3(2)
C4 P2 C17 C18 -49.40(19)
C20 P2 C17 C18 57.95(18)
Pt1 P2 C17 C18 -178.47(13)
O3 C17 C18 C19 50.6(3)
C23 C17 C18 C19 166.2(2)
P2 C17 C18 C19 -66.4(2)
C22 O2 C19 O1 -59.1(3)
C22 O2 C19 C24 -174.4(2)
C22 O2 C19 C18 63.6(2)
C20 O1 C19 O2 57.7(3)
C20 O1 C19 C24 174.1(2)
C20 O1 C19 C18 -61.9(3)
C17 C18 C19 O2 -58.9(3)
C17 C18 C19 O1 62.7(3)
C17 C18 C19 C24 -177.4(2)
C17 O3 C22 O2 54.4(3)
C17 O3 C22 C21 -66.4(3)
C17 O3 C22 C26 170.4(2)
C19 O2 C22 O3 -61.4(3)
C19 O2 C22 C21 61.0(3)
C19 O2 C22 C26 -176.0(2)
O3 C22 C21 C20 62.5(3)
O2 C22 C21 C20 -59.3(3)
C26 C22 C21 C20 -178.9(2)
C19 O1 C20 C25 -172.6(2)
C19 O1 C20 C21 -54.2(3)
C19 O1 C20 P2 64.6(2)
C22 C21 C20 O1 54.1(3)
C22 C21 C20 C25 170.5(2)
C22 C21 C20 P2 -66.9(2)
C4 P2 C20 O1 46.8(2)
C17 P2 C20 O1 -56.62(18)
Pt1 P2 C20 O1 170.27(13)
C4 P2 C20 C25 -73.6(2)
C17 P2 C20 C25 -177.1(2)
Pt1 P2 C20 C25 49.8(2)
C4 P2 C20 C21 164.31(17)
C17 P2 C20 C21 60.85(19)
Pt1 P2 C20 C21 -72.26(19)
C2 P1 C13 C14 86.8(2)
C9 P1 C13 C14 -165.66(19)
Pt1 P1 C13 C14 -35.7(2)
C2 P1 C13 C16 -152.4(2)
C9 P1 C13 C16 -44.9(3)
Pt1 P1 C13 C16 85.1(2)
C2 P1 C13 C15 -31.2(2)
C9 P1 C13 C15 76.3(2)
Pt1 P1 C13 C15 -153.72(18)
C2 P1 C9 C11 57.5(2)
C13 P1 C9 C11 -52.8(2)
Pt1 P1 C9 C11 173.40(17)
C2 P1 C9 C12 -179.0(2)
C13 P1 C9 C12 70.7(2)
Pt1 P1 C9 C12 -63.1(2)
C2 P1 C9 C10 -62.2(2)
C13 P1 C9 C10 -172.47(19)
Pt1 P1 C9 C10 53.7(2)
